data_1520012
loop_
_publ_author_name
'Moreno Pineda, Eufemio'
'Chilton, Nicholas F.'
'Tuna, Floriana'
'Winpenny, Richard E. P.'
'McInnes, Eric J. L.'

_publ_section_title
;
 Systematic Study of a Family of Butterfly-Like {M <sub>2</sub> Ln
 <sub>2</sub> } Molecular Magnets (M = Mg <sup>II</sup> , Mn
 <sup>III</sup> , Co <sup>II</sup> , Ni <sup>II</sup> , and Cu
 <sup>II</sup> ; Ln = Y <sup>III</sup> , Gd <sup>III</sup> , Tb
 <sup>III</sup> , Dy <sup>III</sup> , Ho <sup>III</sup> , and Er
 <sup>III</sup> )
;
_journal_issue 12
_journal_name_full 'Inorganic Chemistry'
_journal_page_first 5930
_journal_page_last 5941
_journal_paper_doi 10.1021/acs.inorgchem.5b00746
_journal_volume 54
_journal_year 2015
_chemical_formula_moiety 'C50 H90 Gd2 Mg2 O22, 2(C6 H16 N), C2 H3 N'
_chemical_formula_sum 'C64 H125 Gd2 Mg2 N3 O22'
_chemical_formula_weight 1651.78
_space_group_crystal_system monoclinic
_space_group_IT_number 14
_space_group_name_Hall '-P 2ybc'
_space_group_name_H-M_alt 'P 1 21/c 1'
_symmetry_space_group_name_Hall '-P 2ybc'
_symmetry_space_group_name_H-M 'P 1 21/c 1'
_atom_sites_solution_hydrogens geom
_atom_sites_solution_primary direct
_audit_creation_date 2015-02-16
_audit_creation_method
;
Olex2 1.2
(compiled 2015.01.26 svn.r3151 for OlexSys, GUI svn.r4998)
;
_cell_angle_alpha 90
_cell_angle_beta 109.951(6)
_cell_angle_gamma 90
_cell_formula_units_Z 2
_cell_length_a 15.7351(8)
_cell_length_b 13.1771(6)
_cell_length_c 21.9189(11)
_cell_measurement_reflns_used 5371
_cell_measurement_temperature 150.1(1)
_cell_measurement_theta_max 27.2300
_cell_measurement_theta_min 3.3720
_cell_volume 4272.0(4)
_computing_cell_refinement
;
CrysAlisPro, Agilent Technologies,
Version 1.171.36.28 (release 01-02-2013 CrysAlis171 .NET)
(compiled Feb  1 2013,16:14:44)
;
_computing_data_collection
;
CrysAlisPro, Agilent Technologies,
Version 1.171.36.28 (release 01-02-2013 CrysAlis171 .NET)
(compiled Feb  1 2013,16:14:44)
;
_computing_data_reduction
;
CrysAlisPro, Agilent Technologies,
Version 1.171.36.28 (release 01-02-2013 CrysAlis171 .NET)
(compiled Feb  1 2013,16:14:44)
;
_computing_molecular_graphics 'Olex2 (Dolomanov et al., 2009)'
_computing_publication_material 'Olex2 (Dolomanov et al., 2009)'
_computing_structure_refinement 'ShelXL (Sheldrick, 2008)'
_computing_structure_solution 'ShelXS (Sheldrick, 2008)'
_diffrn_ambient_temperature 150.1(1)
_diffrn_detector_area_resol_mean 16.1428
_diffrn_measured_fraction_theta_full 0.998
_diffrn_measured_fraction_theta_max 0.998
_diffrn_measurement_details
;
  1 omega   40.00   94.00   1.0000    1.0000
omega____ theta____ kappa____ phi______ frames
    -       20.8673  178.0000 -120.0000 54

  2 omega   42.00   80.00   1.0000    1.0000
omega____ theta____ kappa____ phi______ frames
    -       20.8673   37.0000   90.0000 38

  3 omega -101.00  -49.00   1.0000    1.0000
omega____ theta____ kappa____ phi______ frames
    -      -21.2579 -178.0000  120.0000 52

  4 omega  -51.00   36.00   1.0000    1.0000
omega____ theta____ kappa____ phi______ frames
    -      -21.2579   37.0000    0.0000 87
;
_diffrn_measurement_device_type 'SuperNova, Single source at offset, Eos'
_diffrn_measurement_method '\w scans'
_diffrn_orient_matrix_UB_11 0.0103505000
_diffrn_orient_matrix_UB_12 0.0453370000
_diffrn_orient_matrix_UB_13 -0.0135034000
_diffrn_orient_matrix_UB_21 -0.0248097000
_diffrn_orient_matrix_UB_22 -0.0179722000
_diffrn_orient_matrix_UB_23 -0.0316081000
_diffrn_orient_matrix_UB_31 -0.0396810000
_diffrn_orient_matrix_UB_32 0.0228590000
_diffrn_orient_matrix_UB_33 0.0020274000
_diffrn_radiation_monochromator mirror
_diffrn_radiation_type MoK\a
_diffrn_radiation_wavelength 0.71073
_diffrn_reflns_av_R_equivalents 0.0489
_diffrn_reflns_av_unetI/netI 0.0787
_diffrn_reflns_Laue_measured_fraction_full 0.998
_diffrn_reflns_Laue_measured_fraction_max 0.998
_diffrn_reflns_limit_h_max 15
_diffrn_reflns_limit_h_min -19
_diffrn_reflns_limit_k_max 16
_diffrn_reflns_limit_k_min -12
_diffrn_reflns_limit_l_max 27
_diffrn_reflns_limit_l_min -15
_diffrn_reflns_number 16558
_diffrn_reflns_point_group_measured_fraction_full 0.998
_diffrn_reflns_point_group_measured_fraction_max 0.998
_diffrn_reflns_theta_full 25.242
_diffrn_reflns_theta_max 26.372
_diffrn_reflns_theta_min 3.159
_diffrn_source 'SuperNova (Mo) X-ray Source'
_exptl_absorpt_coefficient_mu 1.616
_exptl_absorpt_correction_T_max 1.00000
_exptl_absorpt_correction_T_min 0.65549
_exptl_absorpt_correction_type multi-scan
_exptl_absorpt_process_details
;
CrysAlisPro, Agilent Technologies,
Version 1.171.36.28 (release 01-02-2013 CrysAlis171 .NET)
(compiled Feb  1 2013,16:14:44)
Empirical absorption correction using spherical harmonics,
 implemented in SCALE3 ABSPACK scaling algorithm.
;
_exptl_crystal_colour 'clear colourless'
_exptl_crystal_colour_lustre clear
_exptl_crystal_colour_primary colourless
_exptl_crystal_density_diffrn 1.284
_exptl_crystal_description rhombohedral
_exptl_crystal_F_000 1716
_exptl_crystal_size_max 0.2
_exptl_crystal_size_mid 0.2
_exptl_crystal_size_min 0.15
_refine_diff_density_max 1.315
_refine_diff_density_min -0.959
_refine_diff_density_rms 0.124
_refine_ls_extinction_method none
_refine_ls_goodness_of_fit_ref 1.053
_refine_ls_hydrogen_treatment constr
_refine_ls_matrix_type full
_refine_ls_number_parameters 492
_refine_ls_number_reflns 8731
_refine_ls_number_restraints 29
_refine_ls_restrained_S_all 1.066
_refine_ls_R_factor_all 0.0660
_refine_ls_R_factor_gt 0.0502
_refine_ls_shift/su_max 0.001
_refine_ls_shift/su_mean 0.000
_refine_ls_structure_factor_coef Fsqd
_refine_ls_weighting_details 'w=1/[\s^2^(Fo^2^)+(0.0527P)^2^+3.3490P] where P=(Fo^2^+2Fc^2^)/3'
_refine_ls_weighting_scheme calc
_refine_ls_wR_factor_gt 0.1194
_refine_ls_wR_factor_ref 0.1326
_reflns_Friedel_coverage 0.000
_reflns_number_gt 6964
_reflns_number_total 8731
_reflns_threshold_expression 'I > 2\s(I)'
_cod_data_source_file MgGd.cif
_cod_data_source_block MgGd
_cod_database_code 1520012
_shelx_space_group_comment
;
The symmetry employed for this shelxl refinement is uniquely defined
by the following loop, which should always be used as a source of
symmetry information in preference to the above space-group names.
They are only intended as comments.
;
_reflns_odcompleteness_completeness 99.74
_reflns_odcompleteness_iscentric 1
_reflns_odcompleteness_theta 26.32
_olex2_refinement_description
;
1. Fixed Uiso
 At 1.2 times of:
  All C(H,H) groups, All N(H,H) groups
 At 1.5 times of:
  All C(H,H,H) groups
2. Restrained distances
 C26-C1L
 1.5 with sigma of 0.02
 C29-C30B
 1.6 with sigma of 0.02
 C31-C29
 1.6 with sigma of 0.02
 C29-C30
 1.6 with sigma of 0.02
 C29-C31B
 1.6 with sigma of 0.02
 C28-C26
 1.6 with sigma of 0.02
 C27-C26
 1.6 with sigma of 0.02
 C26-C1L
 1.6 with sigma of 0.02
 C32-C33
 1.5 with sigma of 0.02
 C32-N2
 1.1 with sigma of 0.02
 C31-C29 \\sim C29-C30
 with sigma of 0.02
3. Uiso/Uaniso restraints and constraints
Uanis(C32) \\sim Ueq, Uanis(C33) \\sim Ueq, Uanis(N2) \\sim Ueq: with sigma of
0.01 and sigma for terminal atoms of 0.02
Uanis(C3) = Uanis(C3B)
Uanis(C31B) = Uanis(C31) = Uanis(C30B) = Uanis(C30)
Uanis(C4) = Uanis(C4B)
4. Others
 Sof(O11B)=Sof(C1B)=Sof(C3B)=Sof(H3BA)=Sof(H3BB)=Sof(H3BC)=Sof(C4B)=Sof(H4BA)=
 Sof(H4BB)=Sof(H4BC)=Sof(H26A)=Sof(H29A)=Sof(C1L)=Sof(H1LA)=Sof(H1LB)=Sof(H1LC)=
 Sof(C30B)=Sof(H30D)=Sof(H30E)=Sof(H30F)=Sof(C31B)=Sof(H31D)=Sof(H31E)=
 Sof(H31F)=1-FVAR(1)
 Sof(O11)=Sof(C1)=Sof(C3)=Sof(H3A)=Sof(H3B)=Sof(H3C)=Sof(C4)=Sof(H4A)=Sof(H4B)=
 Sof(H4C)=Sof(H26)=Sof(H29)=Sof(C28)=Sof(H28A)=Sof(H28B)=Sof(H28C)=Sof(C30)=
 Sof(H30A)=Sof(H30B)=Sof(H30C)=Sof(C31)=Sof(H31A)=Sof(H31B)=Sof(H31C)=FVAR(1)
 Fixed Sof: N2(0.5) C32(0.5) C33(0.5) H33A(0.5) H33B(0.5) H33C(0.5)
5.a Ternary CH refined with riding coordinates:
 C26(H26A), C26(H26), C29(H29), C29(H29A)
5.b Secondary CH2 refined with riding coordinates:
 N1(H1A,H1B)
5.c Idealised Me refined as rotating group:
 C5(H5A,H5B,H5C), C8(H8A,H8B,H8C), C9(H9A,H9B,H9C), C10(H10A,H10B,H10C),
 C13(H13A,H13B,H13C), C14(H14A,H14B,H14C), C15(H15A,H15B,H15C), C18(H18A,H18B,
 H18C), C19(H19A,H19B,H19C), C20(H20A,H20B,H20C), C23(H23A,H23B,H23C), C24(H24A,
 H24B,H24C), C25(H25A,H25B,H25C), C3(H3A,H3B,H3C), C4(H4A,H4B,H4C), C3B(H3BA,
 H3BB,H3BC), C4B(H4BA,H4BB,H4BC), C27(H27A,H27B,H27C), C28(H28A,H28B,H28C),
 C30(H30A,H30B,H30C), C31(H31A,H31B,H31C), C1L(H1LA,H1LB,H1LC), C30B(H30D,H30E,
 H30F), C31B(H31D,H31E,H31F), C33(H33A,H33B,H33C)
;
_shelx_shelxl_version_number 2014/7
_olex2_date_sample_data_collection 2013-04-20
_olex2_submission_special_instructions 'No special instructions were received'

loop_
_space_group_symop_operation_xyz
'x, y, z'
'-x, y+1/2, -z+1/2'
'-x, -y, -z'
'x, -y-1/2, z-1/2'

loop_
_atom_site_label
_atom_site_type_symbol
_atom_site_fract_x
_atom_site_fract_y
_atom_site_fract_z
_atom_site_U_iso_or_equiv
_atom_site_adp_type
_atom_site_occupancy
_atom_site_site_symmetry_order
_atom_site_calc_flag
_atom_site_refinement_flags_posn
_atom_site_refinement_flags_adp
_atom_site_refinement_flags_occupancy
_atom_site_disorder_assembly
_atom_site_disorder_group
Gd1 Gd 0.29398(2) 0.54907(2) 0.45456(2) 0.02425(10) Uani 1 1 d . . . . .
Mg1 Mg 0.52065(10) 0.61384(13) 0.48179(8) 0.0250(4) Uani 1 1 d . . . . .
O1 O 0.1358(3) 0.5859(4) 0.40616(19) 0.0474(11) Uani 1 1 d . . . . .
O1OH O 0.4295(2) 0.4940(3) 0.44326(16) 0.0255(7) Uani 1 1 d . . . . .
O3 O 0.2887(2) 0.7077(3) 0.51836(18) 0.0359(9) Uani 1 1 d . . . . .
O4 O 0.4235(2) 0.6588(3) 0.52315(15) 0.0272(8) Uani 1 1 d . . . . .
O5 O 0.3125(2) 0.6845(3) 0.38792(17) 0.0395(10) Uani 1 1 d . . . . .
O6 O 0.4591(2) 0.7049(3) 0.40467(16) 0.0306(8) Uani 1 1 d . . . . .
O7 O 0.2580(2) 0.3744(3) 0.4352(2) 0.0427(10) Uani 1 1 d . . . . .
O8 O 0.6160(2) 0.7179(3) 0.52872(17) 0.0332(8) Uani 1 1 d . . . . .
O9 O 0.2504(2) 0.4980(4) 0.54753(19) 0.0426(10) Uani 1 1 d . . . . .
O10 O 0.6134(2) 0.5471(3) 0.44568(17) 0.0288(8) Uani 1 1 d . . . . .
C2 C 0.0341(4) 0.5538(6) 0.2958(3) 0.0524(19) Uani 1 1 d . . . . .
C5 C 0.0471(6) 0.6207(10) 0.2449(4) 0.113(4) Uani 1 1 d . . . . .
H5A H 0.0427 0.6905 0.2562 0.169 Uiso 1 1 calc GR . . . .
H5B H 0.0012 0.6064 0.2039 0.169 Uiso 1 1 calc GR . . . .
H5C H 0.1056 0.6085 0.2418 0.169 Uiso 1 1 calc GR . . . .
C6 C 0.3728(3) 0.7232(4) 0.5364(2) 0.0269(11) Uani 1 1 d . . . . .
C7 C 0.4152(4) 0.8181(4) 0.5739(3) 0.0346(12) Uani 1 1 d . . . . .
C8 C 0.3474(4) 0.8761(5) 0.5965(3) 0.0529(17) Uani 1 1 d . . . . .
H8A H 0.2982 0.8990 0.5594 0.079 Uiso 1 1 calc GR . . . .
H8B H 0.3767 0.9335 0.6220 0.079 Uiso 1 1 calc GR . . . .
H8C H 0.3246 0.8322 0.6223 0.079 Uiso 1 1 calc GR . . . .
C9 C 0.4983(4) 0.7896(6) 0.6320(3) 0.0513(17) Uani 1 1 d . . . . .
H9A H 0.4803 0.7463 0.6607 0.077 Uiso 1 1 calc GR . . . .
H9B H 0.5257 0.8500 0.6547 0.077 Uiso 1 1 calc GR . . . .
H9C H 0.5410 0.7545 0.6171 0.077 Uiso 1 1 calc GR . . . .
C10 C 0.4434(4) 0.8846(5) 0.5262(3) 0.0469(15) Uani 1 1 d . . . . .
H10A H 0.4873 0.8491 0.5129 0.070 Uiso 1 1 calc GR . . . .
H10B H 0.4690 0.9469 0.5472 0.070 Uiso 1 1 calc GR . . . .
H10C H 0.3912 0.8993 0.4889 0.070 Uiso 1 1 calc GR . . . .
C11 C 0.3768(3) 0.7263(4) 0.3756(2) 0.0295(11) Uani 1 1 d . . . . .
C12 C 0.3534(3) 0.8055(4) 0.3216(2) 0.0338(12) Uani 1 1 d . . . . .
C13 C 0.2630(5) 0.8528(7) 0.3121(4) 0.079(3) Uani 1 1 d . . . . .
H13A H 0.2179 0.8006 0.3041 0.118 Uiso 1 1 calc GR . . . .
H13B H 0.2475 0.8982 0.2756 0.118 Uiso 1 1 calc GR . . . .
H13C H 0.2656 0.8899 0.3504 0.118 Uiso 1 1 calc GR . . . .
C14 C 0.3506(6) 0.7505(7) 0.2604(3) 0.079(3) Uani 1 1 d . . . . .
H14A H 0.4085 0.7203 0.2666 0.119 Uiso 1 1 calc GR . . . .
H14B H 0.3364 0.7978 0.2250 0.119 Uiso 1 1 calc GR . . . .
H14C H 0.3052 0.6985 0.2506 0.119 Uiso 1 1 calc GR . . . .
C15 C 0.4245(6) 0.8873(7) 0.3375(4) 0.091(3) Uani 1 1 d . . . . .
H15A H 0.4297 0.9176 0.3785 0.137 Uiso 1 1 calc GR . . . .
H15B H 0.4077 0.9382 0.3042 0.137 Uiso 1 1 calc GR . . . .
H15C H 0.4815 0.8582 0.3401 0.137 Uiso 1 1 calc GR . . . .
C16 C 0.7010(3) 0.7078(4) 0.5554(3) 0.0325(12) Uani 1 1 d . . . . .
C17 C 0.7566(4) 0.8040(5) 0.5772(3) 0.0491(16) Uani 1 1 d . . . . .
C18 C 0.7625(6) 0.8229(8) 0.6479(5) 0.113(4) Uani 1 1 d . . . . .
H18A H 0.7029 0.8343 0.6493 0.170 Uiso 1 1 calc GR . . . .
H18B H 0.7994 0.8815 0.6646 0.170 Uiso 1 1 calc GR . . . .
H18C H 0.7888 0.7648 0.6739 0.170 Uiso 1 1 calc GR . . . .
C19 C 0.8499(4) 0.7901(7) 0.5749(5) 0.092(3) Uani 1 1 d . . . . .
H19A H 0.8794 0.7355 0.6032 0.139 Uiso 1 1 calc GR . . . .
H19B H 0.8839 0.8515 0.5887 0.139 Uiso 1 1 calc GR . . . .
H19C H 0.8462 0.7745 0.5313 0.139 Uiso 1 1 calc GR . . . .
C20 C 0.7068(6) 0.8942(7) 0.5379(6) 0.149(6) Uani 1 1 d . . . . .
H20A H 0.7192 0.8981 0.4980 0.224 Uiso 1 1 calc GR . . . .
H20B H 0.7269 0.9554 0.5624 0.224 Uiso 1 1 calc GR . . . .
H20C H 0.6430 0.8862 0.5286 0.224 Uiso 1 1 calc GR . . . .
C21 C 0.3229(4) 0.4542(4) 0.5776(3) 0.0336(13) Uani 1 1 d . . . . .
C22 C 0.3400(5) 0.4038(6) 0.6421(3) 0.0562(19) Uani 1 1 d . . . . .
C23 C 0.2676(6) 0.4345(7) 0.6707(4) 0.086(3) Uani 1 1 d . . . . .
H23A H 0.2629 0.5071 0.6708 0.130 Uiso 1 1 calc GR . . . .
H23B H 0.2840 0.4095 0.7143 0.130 Uiso 1 1 calc GR . . . .
H23C H 0.2105 0.4060 0.6449 0.130 Uiso 1 1 calc GR . . . .
C24 C 0.3433(6) 0.2892(6) 0.6324(4) 0.084(3) Uani 1 1 d . . . . .
H24A H 0.2845 0.2655 0.6063 0.126 Uiso 1 1 calc GR . . . .
H24B H 0.3618 0.2559 0.6738 0.126 Uiso 1 1 calc GR . . . .
H24C H 0.3858 0.2743 0.6109 0.126 Uiso 1 1 calc GR . . . .
C25 C 0.4340(5) 0.4367(7) 0.6883(3) 0.079(3) Uani 1 1 d . . . . .
H25A H 0.4795 0.4144 0.6713 0.119 Uiso 1 1 calc GR . . . .
H25B H 0.4449 0.4069 0.7303 0.119 Uiso 1 1 calc GR . . . .
H25C H 0.4360 0.5093 0.6922 0.119 Uiso 1 1 calc GR . . . .
O11 O 0.1924(3) 0.5247(5) 0.3403(3) 0.0340(15) Uani 0.661(5) 1 d . . P A 1
C1 C 0.1251(5) 0.5571(7) 0.3520(4) 0.034(2) Uani 0.661(5) 1 d . . P A 1
C3 C -0.0399(7) 0.6032(14) 0.3179(6) 0.089(5) Uani 0.661(5) 1 d . . P A 1
H3A H -0.0495 0.5624 0.3513 0.133 Uiso 0.661(5) 1 calc GR . P A 1
H3B H -0.0953 0.6077 0.2817 0.133 Uiso 0.661(5) 1 calc GR . P A 1
H3C H -0.0210 0.6700 0.3345 0.133 Uiso 0.661(5) 1 calc GR . P A 1
C4 C 0.0065(10) 0.4527(13) 0.2713(8) 0.100(5) Uani 0.661(5) 1 d . . P A 1
H4A H 0.0559 0.4188 0.2637 0.150 Uiso 0.661(5) 1 calc GR . P A 1
H4B H -0.0438 0.4570 0.2314 0.150 Uiso 0.661(5) 1 calc GR . P A 1
H4C H -0.0111 0.4151 0.3026 0.150 Uiso 0.661(5) 1 calc GR . P A 1
O11B O 0.0111(8) 0.6297(14) 0.3864(7) 0.066(5) Uani 0.339(5) 1 d . . P A 2
C1B C 0.0676(13) 0.5832(15) 0.3672(9) 0.043(4) Uani 0.339(5) 1 d . . P A 2
C3B C -0.0665(13) 0.541(3) 0.2745(12) 0.089(5) Uani 0.339(5) 1 d . . P A 2
H3BA H -0.0817 0.5011 0.3059 0.133 Uiso 0.339(5) 1 calc GR . P A 2
H3BB H -0.0876 0.5075 0.2332 0.133 Uiso 0.339(5) 1 calc GR . P A 2
H3BC H -0.0946 0.6065 0.2708 0.133 Uiso 0.339(5) 1 calc GR . P A 2
C4B C 0.056(2) 0.436(3) 0.2944(17) 0.100(5) Uani 0.339(5) 1 d . . P A 2
H4BA H 0.1201 0.4263 0.3104 0.150 Uiso 0.339(5) 1 calc GR . P A 2
H4BB H 0.0312 0.4116 0.2507 0.150 Uiso 0.339(5) 1 calc GR . P A 2
H4BC H 0.0293 0.3999 0.3214 0.150 Uiso 0.339(5) 1 calc GR . P A 2
N1 N 0.1024(3) 0.7556(4) -0.0089(2) 0.0475(13) Uani 1 1 d . . . . .
H1A H 0.0880 0.8038 -0.0392 0.057 Uiso 1 1 calc R . . . .
H1B H 0.1624 0.7548 0.0089 0.057 Uiso 1 1 calc R . . . .
C26 C 0.0732(6) 0.6576(7) -0.0410(4) 0.082(3) Uani 1 1 d D . . . .
H26A H 0.0096 0.6667 -0.0680 0.098 Uiso 0.339(5) 1 calc R . P A 2
H26 H 0.0946 0.6054 -0.0073 0.098 Uiso 0.661(5) 1 calc R . P A 1
C27 C 0.1238(5) 0.6411(7) -0.0883(4) 0.077(2) Uani 1 1 d D . . . .
H27A H 0.1042 0.6903 -0.1225 0.115 Uiso 1 1 calc GR . . . .
H27B H 0.1115 0.5740 -0.1063 0.115 Uiso 1 1 calc GR . . . .
H27C H 0.1876 0.6485 -0.0658 0.115 Uiso 1 1 calc GR . . . .
C29 C 0.0643(5) 0.7845(7) 0.0419(4) 0.071(2) Uani 1 1 d D . . . .
H29 H 0.0148 0.7387 0.0408 0.085 Uiso 0.661(5) 1 calc R . P A 1
H29A H -0.0019 0.7853 0.0262 0.085 Uiso 0.339(5) 1 calc R . P A 2
C28 C -0.0242(8) 0.6423(14) -0.0715(8) 0.125(7) Uani 0.661(5) 1 d D . P A 1
H28A H -0.0538 0.6588 -0.0410 0.188 Uiso 0.661(5) 1 calc GR . P A 1
H28B H -0.0360 0.5726 -0.0845 0.188 Uiso 0.661(5) 1 calc GR . P A 1
H28C H -0.0468 0.6853 -0.1089 0.188 Uiso 0.661(5) 1 calc GR . P A 1
C30 C 0.0306(12) 0.8917(11) 0.0305(8) 0.108(4) Uani 0.661(5) 1 d D . P A 1
H30A H 0.0728 0.9323 0.0181 0.161 Uiso 0.661(5) 1 calc GR . P A 1
H30B H 0.0247 0.9185 0.0696 0.161 Uiso 0.661(5) 1 calc GR . P A 1
H30C H -0.0272 0.8929 -0.0036 0.161 Uiso 0.661(5) 1 calc GR . P A 1
C31 C 0.1346(10) 0.7859(15) 0.1091(6) 0.108(4) Uani 0.661(5) 1 d D . P A 1
H31A H 0.1474 0.7176 0.1248 0.161 Uiso 0.661(5) 1 calc GR . P A 1
H31B H 0.1121 0.8240 0.1377 0.161 Uiso 0.661(5) 1 calc GR . P A 1
H31C H 0.1889 0.8170 0.1074 0.161 Uiso 0.661(5) 1 calc GR . P A 1
C1L C 0.0741(19) 0.5705(16) 0.0041(12) 0.095(10) Uani 0.339(5) 1 d D . P A 2
H1LA H 0.1199 0.5822 0.0456 0.143 Uiso 0.339(5) 1 calc GR . P A 2
H1LB H 0.0867 0.5083 -0.0140 0.143 Uiso 0.339(5) 1 calc GR . P A 2
H1LC H 0.0162 0.5656 0.0095 0.143 Uiso 0.339(5) 1 calc GR . P A 2
C30B C 0.106(2) 0.8835(19) 0.0758(14) 0.108(4) Uani 0.339(5) 1 d D . P A 2
H30D H 0.1683 0.8875 0.0782 0.161 Uiso 0.339(5) 1 calc GR . P A 2
H30E H 0.1035 0.8847 0.1189 0.161 Uiso 0.339(5) 1 calc GR . P A 2
H30F H 0.0734 0.9403 0.0516 0.161 Uiso 0.339(5) 1 calc GR . P A 2
C31B C 0.107(2) 0.707(2) 0.1001(12) 0.108(4) Uani 0.339(5) 1 d D . P A 2
H31D H 0.0939 0.6387 0.0843 0.161 Uiso 0.339(5) 1 calc GR . P A 2
H31E H 0.0808 0.7188 0.1333 0.161 Uiso 0.339(5) 1 calc GR . P A 2
H31F H 0.1710 0.7167 0.1178 0.161 Uiso 0.339(5) 1 calc GR . P A 2
N2 N 0.3083(12) 0.4336(15) 0.2605(9) 0.112(6) Uani 0.5 1 d D U P . .
C32 C 0.2553(12) 0.4484(14) 0.2105(9) 0.079(5) Uani 0.5 1 d D U P . .
C33 C 0.1981(12) 0.4712(17) 0.1519(9) 0.099(7) Uani 0.5 1 d D U P . .
H33A H 0.2299 0.4725 0.1215 0.149 Uiso 0.5 1 calc GR . P . .
H33B H 0.1718 0.5366 0.1530 0.149 Uiso 0.5 1 calc GR . P . .
H33C H 0.1511 0.4210 0.1387 0.149 Uiso 0.5 1 calc GR . P . .

loop_
_atom_site_aniso_label
_atom_site_aniso_U_11
_atom_site_aniso_U_22
_atom_site_aniso_U_33
_atom_site_aniso_U_23
_atom_site_aniso_U_13
_atom_site_aniso_U_12
Gd1 0.02262(15) 0.02438(15) 0.02357(15) 0.00200(10) 0.00505(10) 0.00149(10)
Mg1 0.0240(8) 0.0227(9) 0.0249(8) 0.0018(7) 0.0039(6) -0.0012(7)
O1 0.039(2) 0.062(3) 0.030(2) 0.011(2) -0.0029(18) -0.010(2)
O1OH 0.0245(16) 0.0175(18) 0.0321(19) -0.0001(16) 0.0064(14) -0.0019(14)
O3 0.0303(19) 0.036(2) 0.042(2) -0.0060(19) 0.0138(16) 0.0044(16)
O4 0.0303(17) 0.0245(19) 0.0227(17) -0.0005(15) 0.0037(14) 0.0022(15)
O5 0.0307(19) 0.049(3) 0.033(2) 0.020(2) 0.0037(16) -0.0021(18)
O6 0.0269(18) 0.033(2) 0.0282(19) 0.0106(17) 0.0044(14) 0.0035(15)
O7 0.038(2) 0.026(2) 0.052(2) -0.003(2) -0.0008(17) -0.0064(17)
O8 0.0286(18) 0.023(2) 0.043(2) -0.0015(17) 0.0052(16) -0.0018(15)
O9 0.034(2) 0.059(3) 0.040(2) 0.013(2) 0.0186(17) 0.010(2)
O10 0.0273(18) 0.030(2) 0.0274(19) 0.0037(16) 0.0068(15) 0.0012(15)
C2 0.031(3) 0.087(6) 0.031(3) 0.007(3) -0.001(2) 0.004(3)
C5 0.092(6) 0.160(12) 0.080(6) 0.040(7) 0.020(5) -0.019(7)
C6 0.035(3) 0.024(3) 0.023(3) 0.004(2) 0.011(2) 0.004(2)
C7 0.044(3) 0.029(3) 0.033(3) -0.005(3) 0.017(2) 0.001(2)
C8 0.066(4) 0.044(4) 0.058(4) -0.012(3) 0.034(3) 0.001(3)
C9 0.052(4) 0.062(5) 0.033(3) -0.013(3) 0.005(3) -0.010(3)
C10 0.066(4) 0.030(3) 0.053(4) -0.003(3) 0.031(3) -0.002(3)
C11 0.040(3) 0.027(3) 0.018(2) 0.000(2) 0.005(2) -0.002(2)
C12 0.041(3) 0.033(3) 0.025(3) 0.008(2) 0.007(2) 0.004(2)
C13 0.081(5) 0.064(6) 0.101(6) 0.052(5) 0.044(5) 0.032(4)
C14 0.127(7) 0.080(6) 0.028(3) 0.015(4) 0.024(4) 0.040(5)
C15 0.108(6) 0.066(6) 0.071(5) 0.044(5) -0.009(5) -0.035(5)
C16 0.032(3) 0.026(3) 0.033(3) 0.006(2) 0.003(2) 0.001(2)
C17 0.033(3) 0.032(3) 0.067(4) -0.007(3) -0.004(3) -0.008(3)
C18 0.110(7) 0.111(9) 0.121(8) -0.089(7) 0.042(6) -0.058(7)
C19 0.044(4) 0.063(6) 0.170(9) -0.029(6) 0.036(5) -0.028(4)
C20 0.082(7) 0.039(5) 0.256(16) 0.041(8) -0.035(8) -0.026(5)
C21 0.043(3) 0.029(3) 0.030(3) 0.003(2) 0.015(2) -0.002(2)
C22 0.075(5) 0.064(5) 0.044(4) 0.025(4) 0.038(3) 0.029(4)
C23 0.099(6) 0.119(9) 0.063(5) 0.042(5) 0.056(5) 0.040(6)
C24 0.129(7) 0.044(5) 0.113(7) 0.032(5) 0.085(6) 0.008(5)
C25 0.080(5) 0.122(9) 0.031(4) 0.014(4) 0.012(4) 0.035(5)
O11 0.025(3) 0.045(4) 0.027(3) 0.002(3) 0.002(2) 0.001(2)
C1 0.022(4) 0.045(6) 0.032(5) 0.008(4) 0.005(3) 0.001(4)
C3 0.035(5) 0.164(16) 0.055(7) -0.006(8) 0.000(5) 0.006(7)
C4 0.068(11) 0.101(12) 0.097(13) -0.027(9) -0.015(8) -0.018(10)
O11B 0.047(8) 0.100(14) 0.059(9) -0.016(9) 0.027(7) 0.018(8)
C1B 0.044(11) 0.035(10) 0.041(10) -0.005(9) 0.004(9) -0.003(8)
C3B 0.035(5) 0.164(16) 0.055(7) -0.006(8) 0.000(5) 0.006(7)
C4B 0.068(11) 0.101(12) 0.097(13) -0.027(9) -0.015(8) -0.018(10)
N1 0.046(3) 0.047(3) 0.054(3) -0.004(3) 0.023(2) -0.008(3)
C26 0.095(6) 0.067(6) 0.090(6) -0.028(5) 0.040(5) -0.040(5)
C27 0.096(6) 0.063(6) 0.076(5) -0.032(5) 0.036(5) -0.015(5)
C29 0.072(5) 0.082(7) 0.076(5) -0.010(5) 0.048(4) -0.013(4)
C28 0.074(9) 0.142(17) 0.156(15) -0.056(14) 0.035(9) -0.066(10)
C30 0.160(11) 0.100(9) 0.091(7) 0.008(7) 0.079(7) 0.024(9)
C31 0.160(11) 0.100(9) 0.091(7) 0.008(7) 0.079(7) 0.024(9)
C1L 0.13(2) 0.054(16) 0.12(2) -0.011(16) 0.07(2) -0.047(16)
C30B 0.160(11) 0.100(9) 0.091(7) 0.008(7) 0.079(7) 0.024(9)
C31B 0.160(11) 0.100(9) 0.091(7) 0.008(7) 0.079(7) 0.024(9)
N2 0.112(12) 0.125(14) 0.108(12) -0.011(10) 0.047(10) 0.026(10)
C32 0.078(8) 0.084(9) 0.098(9) -0.009(7) 0.060(7) 0.020(7)
C33 0.096(11) 0.119(15) 0.118(13) 0.015(11) 0.083(11) 0.013(10)

loop_
_atom_type_symbol
_atom_type_description
_atom_type_scat_dispersion_real
_atom_type_scat_dispersion_imag
_atom_type_scat_source
C C 0.0033 0.0016 'International Tables Vol C Tables 4.2.6.8 and 6.1.1.4'
H H 0.0000 0.0000 'International Tables Vol C Tables 4.2.6.8 and 6.1.1.4'
Gd Gd -0.1653 3.9035 'International Tables Vol C Tables 4.2.6.8 and 6.1.1.4'
Mg Mg 0.0486 0.0363 'International Tables Vol C Tables 4.2.6.8 and 6.1.1.4'
N N 0.0061 0.0033 'International Tables Vol C Tables 4.2.6.8 and 6.1.1.4'
O O 0.0106 0.0060 'International Tables Vol C Tables 4.2.6.8 and 6.1.1.4'

loop_
_geom_angle_atom_site_label_1
_geom_angle_atom_site_label_2
_geom_angle_atom_site_label_3
_geom_angle
_geom_angle_site_symmetry_1
_geom_angle_site_symmetry_3
O1 Gd1 O3 81.52(14) . .
O1 Gd1 O4 130.55(14) . .
O1 Gd1 O9 83.17(13) . .
O1 Gd1 O10 133.78(13) . 3_666
O1 Gd1 C6 105.79(15) . .
O1 Gd1 C21 108.20(15) . .
O1 Gd1 O11 50.84(16) . .
O1 Gd1 C1 24.8(2) . .
O1OH Gd1 O1 149.31(13) . .
O1OH Gd1 O3 121.09(11) . .
O1OH Gd1 O4 70.30(11) . .
O1OH Gd1 O5 82.04(12) . .
O1OH Gd1 O7 81.44(12) . .
O1OH Gd1 O9 121.63(12) . .
O1OH Gd1 O10 70.00(11) . 3_666
O1OH Gd1 C6 95.57(13) . .
O1OH Gd1 C21 96.10(14) . .
O1OH Gd1 O11 98.53(15) . .
O1OH Gd1 C1 124.6(2) . .
O3 Gd1 O4 51.09(11) . .
O3 Gd1 C6 25.57(12) . .
O3 Gd1 C21 82.25(14) . .
O3 Gd1 C1 102.0(2) . .
O4 Gd1 C6 25.60(11) . .
O4 Gd1 C21 81.56(13) . .
O4 Gd1 C1 142.7(2) . .
O5 Gd1 O1 84.42(13) . .
O5 Gd1 O3 75.79(14) . .
O5 Gd1 O4 72.23(12) . .
O5 Gd1 O9 147.15(15) . .
O5 Gd1 O10 138.84(11) . 3_666
O5 Gd1 C6 70.89(14) . .
O5 Gd1 C21 152.80(15) . .
O5 Gd1 O11 69.58(16) . .
O5 Gd1 C1 76.36(19) . .
O7 Gd1 O1 88.22(15) . .
O7 Gd1 O3 148.04(13) . .
O7 Gd1 O4 138.98(12) . .
O7 Gd1 O5 133.41(14) . .
O7 Gd1 O9 76.43(15) . .
O7 Gd1 O10 72.49(12) . 3_666
O7 Gd1 C6 153.97(14) . .
O7 Gd1 C21 72.34(15) . .
O7 Gd1 O11 70.30(17) . .
O7 Gd1 C1 78.0(2) . .
O9 Gd1 O3 72.36(14) . .
O9 Gd1 O4 93.43(13) . .
O9 Gd1 O10 51.98(12) . 3_666
O9 Gd1 C6 83.47(14) . .
O9 Gd1 C21 25.67(14) . .
O9 Gd1 O11 122.31(16) . .
O9 Gd1 C1 102.48(19) . .
O10 Gd1 O3 93.12(12) 3_666 .
O10 Gd1 O4 70.23(11) 3_666 .
O10 Gd1 C6 82.15(12) 3_666 .
O10 Gd1 C21 26.31(13) 3_666 .
O10 Gd1 C1 144.60(19) 3_666 .
C21 Gd1 C6 82.36(15) . .
O11 Gd1 O3 122.11(16) . .
O11 Gd1 O4 141.36(15) . .
O11 Gd1 O10 142.32(17) . 3_666
O11 Gd1 C6 135.44(17) . .
O11 Gd1 C21 137.06(18) . .
O11 Gd1 C1 26.1(2) . .
C1 Gd1 C6 123.0(2) . .
C1 Gd1 C21 124.5(2) . .
Gd1 Mg1 Gd1 125.26(5) 3_666 .
Mg1 Mg1 Gd1 62.78(5) 3_666 3_666
Mg1 Mg1 Gd1 62.48(5) 3_666 .
O1OH Mg1 Gd1 93.48(10) . 3_666
O1OH Mg1 Gd1 40.54(9) 3_666 3_666
O1OH Mg1 Gd1 93.14(10) 3_666 .
O1OH Mg1 Gd1 40.30(9) . .
O1OH Mg1 Mg1 40.11(10) . 3_666
O1OH Mg1 Mg1 40.03(10) 3_666 3_666
O1OH Mg1 O1OH 80.14(14) . 3_666
O1OH Mg1 O4 83.63(14) . .
O1OH Mg1 O4 89.20(14) 3_666 .
O4 Mg1 Gd1 45.53(9) . .
O4 Mg1 Gd1 128.85(11) . 3_666
O4 Mg1 Mg1 85.32(12) . 3_666
O6 Mg1 Gd1 80.45(10) . .
O6 Mg1 Gd1 142.12(12) . 3_666
O6 Mg1 Mg1 132.58(14) . 3_666
O6 Mg1 O1OH 92.47(15) . .
O6 Mg1 O1OH 172.54(16) . 3_666
O6 Mg1 O4 88.98(14) . .
O6 Mg1 O8 94.75(16) . .
O6 Mg1 O10 97.47(15) . .
O8 Mg1 Gd1 80.88(11) . 3_666
O8 Mg1 Gd1 141.30(12) . .
O8 Mg1 Mg1 132.67(13) . 3_666
O8 Mg1 O1OH 172.78(16) . .
O8 Mg1 O1OH 92.64(14) . 3_666
O8 Mg1 O4 96.36(15) . .
O8 Mg1 O10 89.14(15) . .
O10 Mg1 Gd1 45.19(10) . 3_666
O10 Mg1 Gd1 129.53(12) . .
O10 Mg1 Mg1 85.86(12) . 3_666
O10 Mg1 O1OH 90.04(15) . .
O10 Mg1 O1OH 83.63(14) . 3_666
O10 Mg1 O4 171.16(17) . .
C1 O1 Gd1 98.5(5) . .
C1B O1 Gd1 155.5(11) . .
Mg1 O1OH Gd1 104.17(15) . .
Mg1 O1OH Gd1 103.65(14) 3_666 .
Mg1 O1OH Mg1 99.86(14) . 3_666
C6 O3 Gd1 94.5(3) . .
Mg1 O4 Gd1 97.96(13) . .
C6 O4 Gd1 94.4(3) . .
C6 O4 Mg1 153.2(3) . .
C11 O5 Gd1 137.2(3) . .
C11 O6 Mg1 131.8(3) . .
C16 O7 Gd1 137.5(3) 3_666 .
C16 O8 Mg1 129.9(4) . .
C21 O9 Gd1 95.8(3) . .
Mg1 O10 Gd1 98.97(14) . 3_666
C21 O10 Gd1 92.3(3) 3_666 3_666
C21 O10 Mg1 155.7(4) 3_666 .
C5 C2 C1 104.8(6) . .
C5 C2 C3 107.2(9) . .
C5 C2 C1B 122.2(10) . .
C5 C2 C3B 103.4(12) . .
C5 C2 C4B 118.5(17) . .
C1 C2 C3 109.3(7) . .
C4 C2 C5 111.6(10) . .
C4 C2 C1 113.8(8) . .
C4 C2 C3 109.8(10) . .
C1B C2 C4B 105.5(15) . .
C3B C2 C1B 107.9(13) . .
C3B C2 C4B 95.5(17) . .
O3 C6 Gd1 60.0(3) . .
O3 C6 O4 119.7(5) . .
O3 C6 C7 121.5(4) . .
O4 C6 Gd1 60.0(3) . .
O4 C6 C7 118.8(4) . .
C7 C6 Gd1 175.0(3) . .
C6 C7 C8 111.2(5) . .
C6 C7 C9 109.9(5) . .
C6 C7 C10 106.0(4) . .
C8 C7 C9 110.3(5) . .
C8 C7 C10 109.3(5) . .
C9 C7 C10 110.1(5) . .
O5 C11 O6 123.6(5) . .
O5 C11 C12 117.8(4) . .
O6 C11 C12 118.5(4) . .
C13 C12 C11 111.0(5) . .
C13 C12 C14 109.7(6) . .
C13 C12 C15 109.2(7) . .
C14 C12 C11 106.7(5) . .
C15 C12 C11 110.2(5) . .
C15 C12 C14 110.0(6) . .
O7 C16 O8 125.0(5) 3_666 .
O7 C16 C17 117.6(4) 3_666 .
O8 C16 C17 117.4(5) . .
C16 C17 C18 106.4(6) . .
C19 C17 C16 110.6(6) . .
C19 C17 C18 109.3(6) . .
C19 C17 C20 113.4(7) . .
C20 C17 C16 110.1(5) . .
C20 C17 C18 106.6(8) . .
O9 C21 Gd1 58.5(3) . .
O9 C21 O10 120.0(5) . 3_666
O9 C21 C22 122.7(5) . .
O10 C21 Gd1 61.4(3) 3_666 .
O10 C21 C22 117.3(5) 3_666 .
C22 C21 Gd1 178.8(4) . .
C21 C22 C23 110.5(5) . .
C21 C22 C24 108.0(6) . .
C21 C22 C25 108.6(6) . .
C23 C22 C25 109.7(7) . .
C24 C22 C23 112.5(7) . .
C24 C22 C25 107.4(6) . .
C1 O11 Gd1 92.7(5) . .
O1 C1 Gd1 56.7(4) . .
O1 C1 C2 125.4(7) . .
O1 C1 O11 118.0(7) . .
C2 C1 Gd1 176.1(6) . .
O11 C1 Gd1 61.3(4) . .
O11 C1 C2 116.6(7) . .
O1 C1B C2 134.1(17) . .
O1 C1B O11B 109.3(16) . .
O11B C1B C2 115.5(14) . .
C26 N1 C29 116.4(6) . .
N1 C26 C27 107.5(6) . .
N1 C26 C1L 115.1(12) . .
C28 C26 N1 116.7(10) . .
C28 C26 C27 112.3(9) . .
C1L C26 C27 116.5(14) . .
N1 C29 C30 109.1(8) . .
N1 C29 C31 112.8(7) . .
N1 C29 C30B 111.4(11) . .
N1 C29 C31B 105.7(12) . .
C30 C29 C31 104.6(11) . .
C30B C29 C31B 99.4(18) . .
N2 C32 C33 175(2) . .

loop_
_geom_bond_atom_site_label_1
_geom_bond_atom_site_label_2
_geom_bond_distance
_geom_bond_site_symmetry_2
Gd1 O1 2.398(4) .
Gd1 O1OH 2.344(3) .
Gd1 O3 2.532(4) .
Gd1 O4 2.533(3) .
Gd1 O5 2.386(4) .
Gd1 O7 2.374(4) .
Gd1 O9 2.456(4) .
Gd1 O10 2.518(3) 3_666
Gd1 C6 2.916(5) .
Gd1 C21 2.864(5) .
Gd1 O11 2.490(5) .
Gd1 C1 2.837(8) .
Mg1 Gd1 3.5051(16) 3_666
Mg1 Mg1 3.227(3) 3_666
Mg1 O1OH 2.107(4) .
Mg1 O1OH 2.110(4) 3_666
Mg1 O4 2.111(4) .
Mg1 O6 2.029(4) .
Mg1 O8 2.033(4) .
Mg1 O10 2.078(4) .
O1 C1 1.201(9) .
O1 C1B 1.121(17) .
O1OH Mg1 2.110(4) 3_666
O3 C6 1.262(6) .
O4 C6 1.264(6) .
O5 C11 1.259(6) .
O6 C11 1.266(6) .
O7 C16 1.242(7) 3_666
O8 C16 1.270(6) .
O9 C21 1.247(7) .
O10 Gd1 2.518(3) 3_666
O10 C21 1.270(6) 3_666
C2 C5 1.491(11) .
C2 C1 1.538(9) .
C2 C3 1.550(13) .
C2 C4 1.447(16) .
C2 C1B 1.521(19) .
C2 C3B 1.50(2) .
C2 C4B 1.59(4) .
C6 C7 1.520(7) .
C7 C8 1.526(8) .
C7 C9 1.528(8) .
C7 C10 1.539(8) .
C11 C12 1.526(7) .
C12 C13 1.502(8) .
C12 C14 1.513(8) .
C12 C15 1.507(9) .
C16 O7 1.242(7) 3_666
C16 C17 1.522(8) .
C17 C18 1.540(10) .
C17 C19 1.498(9) .
C17 C20 1.520(10) .
C21 O10 1.270(6) 3_666
C21 C22 1.501(8) .
C22 C23 1.531(9) .
C22 C24 1.529(10) .
C22 C25 1.542(11) .
O11 C1 1.249(10) .
O11B C1B 1.26(2) .
N1 C26 1.468(9) .
N1 C29 1.484(8) .
C26 C27 1.523(9) .
C26 C28 1.461(11) .
C26 C1L 1.512(13) .
C29 C30 1.499(11) .
C29 C31 1.510(11) .
C29 C30B 1.534(18) .
C29 C31B 1.593(17) .
N2 C32 1.145(15) .
C32 C33 1.327(16) .
